data_4343260
loop_
_publ_author_name
'Gong, Pifu'
'Luo, Siyang'
'Kang, Lei'
'Jiang, Xingxing'
'Xu, Jing'
'Zhang, Guochun'
'Lin, Zheshuai'
'Wu, Yicheng'
'Chen, Chuangtian'

_publ_section_title
;
 K5Mo4O14F: A Novel Fluorinated Polyoxomolybdate and Its Structural
 Stability.
;
_journal_issue 13
_journal_name_full 'Inorganic chemistry'
_journal_page_first 6066
_journal_page_last 6068
_journal_paper_doi 10.1021/acs.inorgchem.5b00643
_journal_volume 54
_journal_year 2015
_chemical_formula_moiety 'K5 Mo4 O14 F'
_chemical_formula_sum 'F K5 Mo4 O14'
_chemical_formula_weight 822.26
_chemical_name_systematic
;
 ?
;
_space_group_IT_number 15
_symmetry_cell_setting monoclinic
_symmetry_space_group_name_Hall '-C 2yc'
_symmetry_space_group_name_H-M 'C 1 2/c 1'
_atom_sites_solution_primary direct
_atom_sites_solution_secondary difmap
_audit_creation_method SHELXL-97
_cell_angle_alpha 90.00
_cell_angle_beta 98.128(3)
_cell_angle_gamma 90.00
_cell_formula_units_Z 4
_cell_length_a 17.8632(6)
_cell_length_b 10.6729(3)
_cell_length_c 8.4569(3)
_cell_measurement_temperature 293(2)
_cell_volume 1596.13(9)
_computing_structure_refinement 'SHELXL-97 (Sheldrick, 2008)'
_diffrn_ambient_temperature 293(2)
_diffrn_measured_fraction_theta_full 0.999
_diffrn_measured_fraction_theta_max 0.999
_diffrn_radiation_monochromator graphite
_diffrn_radiation_source 'fine-focus sealed tube'
_diffrn_radiation_type MoK\a
_diffrn_radiation_wavelength 0.71073
_diffrn_reflns_av_R_equivalents 0.0211
_diffrn_reflns_av_sigmaI/netI 0.0321
_diffrn_reflns_limit_h_max 14
_diffrn_reflns_limit_h_min -21
_diffrn_reflns_limit_k_max 12
_diffrn_reflns_limit_k_min -12
_diffrn_reflns_limit_l_max 10
_diffrn_reflns_limit_l_min -7
_diffrn_reflns_number 2783
_diffrn_reflns_theta_full 25.00
_diffrn_reflns_theta_max 25.00
_diffrn_reflns_theta_min 3.18
_exptl_absorpt_coefficient_mu 4.450
_exptl_crystal_colour colorless
_exptl_crystal_density_diffrn 3.422
_exptl_crystal_density_method 'not measured'
_exptl_crystal_description bulk
_exptl_crystal_F_000 1535
_exptl_crystal_size_max 0.2
_exptl_crystal_size_mid 0.2
_exptl_crystal_size_min 0.2
_refine_diff_density_max 1.650
_refine_diff_density_min -1.909
_refine_diff_density_rms 0.170
_refine_ls_extinction_coef 0.0253(7)
_refine_ls_extinction_expression Fc^*^=kFc[1+0.001xFc^2^\l^3^/sin(2\q)]^-1/4^
_refine_ls_extinction_method SHELXL
_refine_ls_goodness_of_fit_ref 1.084
_refine_ls_matrix_type full
_refine_ls_number_parameters 111
_refine_ls_number_reflns 1407
_refine_ls_number_restraints 0
_refine_ls_restrained_S_all 1.084
_refine_ls_R_factor_all 0.0336
_refine_ls_R_factor_gt 0.0305
_refine_ls_shift/su_max 0.000
_refine_ls_shift/su_mean 0.000
_refine_ls_structure_factor_coef Fsqd
_refine_ls_weighting_details 'calc w=1/[\s^2^(Fo^2^)+(0.0323P)^2^+18.9097P] where P=(Fo^2^+2Fc^2^)/3'
_refine_ls_weighting_scheme calc
_refine_ls_wR_factor_gt 0.0720
_refine_ls_wR_factor_ref 0.0742
_reflns_number_gt 1305
_reflns_number_total 1407
_reflns_threshold_expression >2\s(I)
_cod_data_source_file ic5b00643_si_002.cif
_cod_data_source_block 20150112
_cod_depositor_comments 'Adding full bibliography for 4343260.cif.'
_cod_original_sg_symbol_H-M 'C 2/c'
_cod_database_code 4343260

loop_
_symmetry_equiv_pos_as_xyz
'x, y, z'
'-x, y, -z+1/2'
'x+1/2, y+1/2, z'
'-x+1/2, y+1/2, -z+1/2'
'-x, -y, -z'
'x, -y, z-1/2'
'-x+1/2, -y+1/2, -z'
'x+1/2, -y+1/2, z-1/2'

loop_
_atom_site_label
_atom_site_type_symbol
_atom_site_fract_x
_atom_site_fract_y
_atom_site_fract_z
_atom_site_U_iso_or_equiv
_atom_site_adp_type
_atom_site_occupancy
_atom_site_symmetry_multiplicity
_atom_site_calc_flag
_atom_site_refinement_flags
Mo1 Mo -0.15122(3) 0.21775(5) -0.10365(6) 0.0117(2) Uani 1 1 d .
Mo2 Mo 0.04748(3) 0.25492(5) -0.07124(5) 0.0135(2) Uani 1 1 d .
F1 F 0.0000 0.3925(4) -0.2500 0.0193(11) Uani 1 2 d S
O1 O -0.0615(2) 0.1870(4) -0.1911(4) 0.0116(8) Uani 1 1 d .
O2 O -0.0013(2) 0.3218(4) 0.0712(5) 0.0229(10) Uani 1 1 d .
O3 O 0.0715(2) 0.1061(4) 0.0051(5) 0.0163(9) Uani 1 1 d .
O4 O 0.1352(2) 0.3320(4) -0.0498(5) 0.0189(9) Uani 1 1 d .
O5 O -0.2242(2) 0.1394(4) -0.2223(5) 0.0239(10) Uani 1 1 d .
O6 O -0.1728(2) 0.3760(4) -0.0995(5) 0.0206(9) Uani 1 1 d .
O7 O -0.1437(2) 0.1596(5) 0.0891(5) 0.0241(10) Uani 1 1 d .
K1 K -0.22024(10) 0.1028(2) -0.5907(3) 0.0738(9) Uani 1 1 d .
K2 K 0.0000 0.05893(18) -0.7500 0.0199(4) Uani 1 2 d S
K3 K -0.11399(8) 0.56793(12) -0.27212(15) 0.0189(3) Uani 1 1 d .

loop_
_atom_site_aniso_label
_atom_site_aniso_U_11
_atom_site_aniso_U_22
_atom_site_aniso_U_33
_atom_site_aniso_U_23
_atom_site_aniso_U_13
_atom_site_aniso_U_12
Mo1 0.0082(3) 0.0138(3) 0.0142(3) -0.00121(19) 0.0051(2) -0.00063(18)
Mo2 0.0084(3) 0.0245(4) 0.0076(3) -0.0040(2) 0.0015(2) -0.0037(2)
F1 0.018(3) 0.016(2) 0.022(3) 0.000 0.001(2) 0.000
O1 0.0078(19) 0.019(2) 0.0090(19) 0.0003(16) 0.0033(15) 0.0005(16)
O2 0.019(2) 0.034(3) 0.016(2) -0.0103(19) 0.0025(18) 0.000(2)
O3 0.013(2) 0.024(2) 0.0122(19) 0.0019(17) 0.0029(16) -0.0023(18)
O4 0.013(2) 0.024(2) 0.019(2) -0.0021(19) -0.0003(17) -0.0061(18)
O5 0.014(2) 0.026(2) 0.032(3) -0.005(2) 0.0028(19) -0.0046(18)
O6 0.018(2) 0.020(2) 0.024(2) -0.0013(18) 0.0054(18) 0.0002(18)
O7 0.020(2) 0.034(3) 0.022(2) 0.008(2) 0.0130(19) 0.005(2)
K1 0.0160(9) 0.0593(13) 0.137(2) -0.0667(14) -0.0189(11) 0.0126(8)
K2 0.0255(10) 0.0206(9) 0.0159(9) 0.000 0.0102(8) 0.000
K3 0.0199(7) 0.0194(7) 0.0172(7) 0.0001(5) 0.0022(5) -0.0036(5)

loop_
_atom_type_symbol
_atom_type_description
_atom_type_scat_dispersion_real
_atom_type_scat_dispersion_imag
_atom_type_scat_source
F F 0.0170 0.0100 'International Tables Vol C Tables 4.2.6.8 and 6.1.1.4'
K K 0.2010 0.2490 'International Tables Vol C Tables 4.2.6.8 and 6.1.1.4'
Mo Mo -1.6830 0.6860 'International Tables Vol C Tables 4.2.6.8 and 6.1.1.4'
O O 0.0110 0.0060 'International Tables Vol C Tables 4.2.6.8 and 6.1.1.4'

loop_
_geom_angle_atom_site_label_1
_geom_angle_atom_site_label_2
_geom_angle_atom_site_label_3
_geom_angle
_geom_angle_site_symmetry_1
_geom_angle_site_symmetry_3
O7 Mo1 O6 108.5(2) . .
O7 Mo1 O5 108.8(2) . .
O6 Mo1 O5 109.2(2) . .
O7 Mo1 O1 110.48(18) . .
O6 Mo1 O1 112.37(18) . .
O5 Mo1 O1 107.39(19) . .
O2 Mo2 O3 103.8(2) . .
O2 Mo2 O4 105.3(2) . .
O3 Mo2 O4 102.65(19) . .
O2 Mo2 O1 155.33(17) . 2_554
O3 Mo2 O1 89.09(17) . 2_554
O4 Mo2 O1 91.92(17) . 2_554
O2 Mo2 O1 87.51(17) . .
O3 Mo2 O1 91.49(17) . .
O4 Mo2 O1 157.76(17) . .
O1 Mo2 O1 70.97(16) 2_554 .
O2 Mo2 F1 91.15(16) . .
O3 Mo2 F1 156.39(16) . .
O4 Mo2 F1 90.58(15) . .
O1 Mo2 F1 70.78(13) 2_554 .
O1 Mo2 F1 70.72(12) . .
O2 Mo2 Mo2 113.46(14) . 2_554
O3 Mo2 Mo2 114.37(13) . 2_554
O4 Mo2 Mo2 115.89(14) . 2_554
O1 Mo2 Mo2 41.99(10) 2_554 2_554
O1 Mo2 Mo2 41.91(10) . 2_554
F1 Mo2 Mo2 42.09(9) . 2_554
Mo2 F1 Mo2 95.81(18) 2_554 .
Mo1 O1 Mo2 121.16(19) . 2_554
Mo1 O1 Mo2 120.70(18) . .
Mo2 O1 Mo2 96.10(15) 2_554 .

loop_
_geom_bond_atom_site_label_1
_geom_bond_atom_site_label_2
_geom_bond_distance
_geom_bond_site_symmetry_2
Mo1 O7 1.732(4) .
Mo1 O6 1.734(4) .
Mo1 O5 1.743(4) .
Mo1 O1 1.886(4) .
Mo2 O2 1.737(4) .
Mo2 O3 1.745(4) .
Mo2 O4 1.756(4) .
Mo2 O1 2.184(4) 2_554
Mo2 O1 2.187(4) .
Mo2 F1 2.191(3) .
Mo2 Mo2 3.2510(9) 2_554
F1 Mo2 2.191(3) 2_554
O1 Mo2 2.184(4) 2_554

loop_
_geom_torsion_atom_site_label_1
_geom_torsion_atom_site_label_2
_geom_torsion_atom_site_label_3
_geom_torsion_atom_site_label_4
_geom_torsion
_geom_torsion_site_symmetry_1
_geom_torsion_site_symmetry_4
O2 Mo2 F1 Mo2 -124.87(15) . 2_554
O3 Mo2 F1 Mo2 5.0(3) . 2_554
O4 Mo2 F1 Mo2 129.80(14) . 2_554
O1 Mo2 F1 Mo2 37.97(11) 2_554 2_554
O1 Mo2 F1 Mo2 -37.91(10) . 2_554
O7 Mo1 O1 Mo2 -177.0(2) . 2_554
O6 Mo1 O1 Mo2 -55.6(3) . 2_554
O5 Mo1 O1 Mo2 64.5(3) . 2_554
O7 Mo1 O1 Mo2 -56.7(3) . .
O6 Mo1 O1 Mo2 64.6(3) . .
O5 Mo1 O1 Mo2 -175.3(2) . .
O2 Mo2 O1 Mo1 -1.8(2) . .
O3 Mo2 O1 Mo1 101.9(2) . .
O4 Mo2 O1 Mo1 -128.1(4) . .
O1 Mo2 O1 Mo1 -169.53(18) 2_554 .
F1 Mo2 O1 Mo1 -93.9(2) . .
Mo2 Mo2 O1 Mo1 -132.0(3) 2_554 .
O2 Mo2 O1 Mo2 130.17(19) . 2_554
O3 Mo2 O1 Mo2 -126.08(17) . 2_554
O4 Mo2 O1 Mo2 3.9(5) . 2_554
O1 Mo2 O1 Mo2 -37.55(18) 2_554 2_554
F1 Mo2 O1 Mo2 38.08(11) . 2_554
